data_4073002
loop_
_publ_author_name
'Derrah, Eric J.'
'Pantazis, Dimitrios A.'
'McDonald, Robert'
'Rosenberg, Lisa'

_publ_section_title
;
 A Highly Reactive Ruthenium Phosphido Complex Exhibiting Ru&#x2212;P
 \p-Bonding
;
_journal_issue 6
_journal_name_full Organometallics
_journal_page_first 1473
_journal_paper_doi 10.1021/om0700056
_journal_volume 26
_journal_year 2007
_chemical_formula_moiety 'C39 H48 N P2 Ru, F6 P'
_chemical_formula_sum 'C39 H48 F6 N P3 Ru'
_chemical_formula_weight 838.76
_space_group_IT_number 2
_symmetry_cell_setting triclinic
_symmetry_space_group_name_Hall '-P 1'
_symmetry_space_group_name_H-M 'P -1'
_atom_sites_solution_hydrogens geom
_atom_sites_solution_primary direct
_atom_sites_solution_secondary difmap
_audit_creation_method 'manual editing of SHELXL template'
_cell_angle_alpha 100.9043(7)
_cell_angle_beta 92.2008(7)
_cell_angle_gamma 107.7646(6)
_cell_formula_units_Z 2
_cell_length_a 9.1385(4)
_cell_length_b 10.8856(5)
_cell_length_c 20.1951(8)
_cell_measurement_reflns_used 6511
_cell_measurement_temperature 193(2)
_cell_measurement_theta_max 26.38
_cell_measurement_theta_min 2.35
_cell_volume 1868.68(14)
_computing_cell_refinement 'Bruker SAINT (Bruker, 1997)'
_computing_data_collection 'Bruker SMART (Bruker, 1997)'
_computing_data_reduction 'Bruker SAINT (Bruker, 1997)'
_computing_molecular_graphics 'Bruker SHELXTL (Bruker, 1997)'
_computing_publication_material 'Bruker SHELXTL (Bruker, 1997)'
_computing_structure_refinement 'SHELXL-97 (Sheldrick, 1997)'
_computing_structure_solution 'SHELXS-97 (Sheldrick, 1990)'
_diffrn_ambient_temperature 193(2)
_diffrn_detector_area_resol_mean 8.192
_diffrn_measured_fraction_theta_full 0.992
_diffrn_measured_fraction_theta_max 0.992
_diffrn_measurement_device_type 'Bruker PLATFORM diffractometer/SMART 1000 CCD area detector'
_diffrn_measurement_method '\w scans'
_diffrn_radiation_monochromator graphite
_diffrn_radiation_source 'fine-focus sealed tube'
_diffrn_radiation_type MoK\a
_diffrn_radiation_wavelength 0.71073
_diffrn_reflns_av_R_equivalents 0.0187
_diffrn_reflns_av_sigmaI/netI 0.0277
_diffrn_reflns_limit_h_max 11
_diffrn_reflns_limit_h_min -11
_diffrn_reflns_limit_k_max 13
_diffrn_reflns_limit_k_min -13
_diffrn_reflns_limit_l_max 25
_diffrn_reflns_limit_l_min -25
_diffrn_reflns_number 14476
_diffrn_reflns_theta_full 26.39
_diffrn_reflns_theta_max 26.39
_diffrn_reflns_theta_min 1.03
_diffrn_standards_decay_% 0
_diffrn_standards_interval_time 0
_diffrn_standards_number 0
_exptl_absorpt_coefficient_mu 0.608
_exptl_absorpt_correction_T_max 0.9090
_exptl_absorpt_correction_T_min 0.6971
_exptl_absorpt_correction_type integration
_exptl_absorpt_process_details 'Bruker SHELXTL (Bruker, 1997)'
_exptl_crystal_colour orange
_exptl_crystal_density_diffrn 1.491
_exptl_crystal_density_method 'not measured'
_exptl_crystal_description prism
_exptl_crystal_F_000 864
_exptl_crystal_size_max 0.64
_exptl_crystal_size_mid 0.17
_exptl_crystal_size_min 0.16
_refine_diff_density_max 0.749
_refine_diff_density_min -0.434
_refine_diff_density_rms 0.075
_refine_ls_extinction_method none
_refine_ls_goodness_of_fit_ref 1.091
_refine_ls_hydrogen_treatment mixed
_refine_ls_matrix_type full
_refine_ls_number_parameters 456
_refine_ls_number_reflns 7611
_refine_ls_number_restraints 0
_refine_ls_restrained_S_all 1.091
_refine_ls_R_factor_all 0.0323
_refine_ls_R_factor_gt 0.0286
_refine_ls_shift/su_max 0.001
_refine_ls_shift/su_mean 0.000
_refine_ls_structure_factor_coef Fsqd
_refine_ls_weighting_details 'calc w=1/[\s^2^(Fo^2^)+(0.0467P)^2^+0.7394P] where P=(Fo^2^+2Fc^2^)/3'
_refine_ls_weighting_scheme calc
_refine_ls_wR_factor_gt 0.0752
_refine_ls_wR_factor_ref 0.0816
_reflns_number_gt 6961
_reflns_number_total 7611
_reflns_threshold_expression I>2\s(I)
_cod_data_source_file om0700056si20070102_062649.cif
_cod_data_source_block 5a.NH3
_cod_depositor_comments
;
The following automatic conversions were performed:

'_symmetry_cell_setting' value 'Triclinic' changed to 'triclinic'
according to /home/saulius/struct/CIF-dictionaries/cif_core.dic
dictionary named 'cif_core.dic' version 2.4.1 from 2010-06-29.

Automatic conversion script
Id: cif_fix_values 1715 2011-07-08 13:25:40Z adriana 
;
_cod_database_code 4073002

loop_
_symmetry_equiv_pos_as_xyz
'x, y, z'
'-x, -y, -z'

loop_
_atom_site_label
_atom_site_type_symbol
_atom_site_fract_x
_atom_site_fract_y
_atom_site_fract_z
_atom_site_U_iso_or_equiv
_atom_site_adp_type
_atom_site_occupancy
_atom_site_symmetry_multiplicity
_atom_site_calc_flag
_atom_site_refinement_flags
Ru Ru 0.293348(17) 0.359012(14) 0.212114(7) 0.01966(6) Uani 1 1 d .
P1 P 0.49186(6) 0.27060(5) 0.18654(3) 0.02165(11) Uani 1 1 d .
H1P H 0.629(3) 0.353(2) 0.2069(11) 0.024(6) Uiso 1 1 d .
P2 P 0.37447(6) 0.41088(5) 0.32462(2) 0.02128(11) Uani 1 1 d .
N N 0.4407(2) 0.55021(17) 0.19720(9) 0.0293(4) Uani 1 1 d .
H1NA H 0.4065 0.5659 0.1577 0.035 Uiso 1 1 calc R
H1NB H 0.5397 0.5492 0.1953 0.035 Uiso 1 1 calc R
H1NC H 0.4373 0.6149 0.2324 0.035 Uiso 1 1 calc R
C1 C 0.0861(2) 0.1839(2) 0.18968(11) 0.0288(4) Uani 1 1 d .
H1 H 0.0771 0.0959 0.2002 0.035 Uiso 1 1 calc R
C2 C 0.0527(2) 0.2902(2) 0.23282(11) 0.0303(5) Uani 1 1 d .
H2 H 0.0166 0.2884 0.2789 0.036 Uiso 1 1 calc R
C3 C 0.0678(2) 0.3947(2) 0.19833(11) 0.0292(4) Uani 1 1 d .
H3 H 0.0460 0.4790 0.2158 0.035 Uiso 1 1 calc R
C3A C 0.0993(2) 0.3489(2) 0.12998(11) 0.0269(4) Uani 1 1 d .
C4 C 0.1166(3) 0.4087(2) 0.07300(12) 0.0349(5) Uani 1 1 d .
H4 H 0.1158 0.4968 0.0769 0.042 Uiso 1 1 calc R
C5 C 0.1344(3) 0.3374(3) 0.01254(12) 0.0424(6) Uani 1 1 d .
H5 H 0.1445 0.3762 -0.0261 0.051 Uiso 1 1 calc R
C6 C 0.1381(3) 0.2071(3) 0.00611(12) 0.0411(6) Uani 1 1 d .
H6 H 0.1487 0.1597 -0.0370 0.049 Uiso 1 1 calc R
C7 C 0.1267(2) 0.1469(2) 0.06049(12) 0.0349(5) Uani 1 1 d .
H7 H 0.1316 0.0597 0.0555 0.042 Uiso 1 1 calc R
C7A C 0.1072(2) 0.2182(2) 0.12450(11) 0.0273(4) Uani 1 1 d .
C11 C 0.5205(2) 0.2266(2) 0.09586(10) 0.0258(4) Uani 1 1 d .
H11 H 0.4289 0.1504 0.0733 0.031 Uiso 1 1 calc R
C12 C 0.5256(3) 0.3444(2) 0.06341(11) 0.0291(4) Uani 1 1 d .
H12A H 0.4272 0.3641 0.0680 0.035 Uiso 1 1 calc R
H12B H 0.6101 0.4231 0.0878 0.035 Uiso 1 1 calc R
C13 C 0.5511(3) 0.3166(2) -0.01185(11) 0.0374(5) Uani 1 1 d .
H13A H 0.4619 0.2431 -0.0371 0.045 Uiso 1 1 calc R
H13B H 0.5583 0.3957 -0.0306 0.045 Uiso 1 1 calc R
C14 C 0.6980(3) 0.2805(2) -0.02128(12) 0.0396(6) Uani 1 1 d .
H14A H 0.7882 0.3567 0.0007 0.048 Uiso 1 1 calc R
H14B H 0.7101 0.2596 -0.0702 0.048 Uiso 1 1 calc R
C15 C 0.6931(3) 0.1621(2) 0.00938(12) 0.0382(5) Uani 1 1 d .
H15A H 0.7920 0.1432 0.0046 0.046 Uiso 1 1 calc R
H15B H 0.6093 0.0838 -0.0158 0.046 Uiso 1 1 calc R
C16 C 0.6661(3) 0.1863(2) 0.08441(11) 0.0322(5) Uani 1 1 d .
H16A H 0.7568 0.2568 0.1106 0.039 Uiso 1 1 calc R
H16B H 0.6557 0.1049 0.1015 0.039 Uiso 1 1 calc R
C21 C 0.4990(2) 0.13417(19) 0.22772(10) 0.0247(4) Uani 1 1 d .
H21 H 0.4518 0.1495 0.2711 0.030 Uiso 1 1 calc R
C22 C 0.3963(3) -0.0020(2) 0.18802(12) 0.0304(5) Uani 1 1 d .
H22A H 0.2918 0.0013 0.1759 0.036 Uiso 1 1 calc R
H22B H 0.4408 -0.0272 0.1456 0.036 Uiso 1 1 calc R
C23 C 0.3859(3) -0.1040(2) 0.23195(13) 0.0356(5) Uani 1 1 d .
H23A H 0.3328 -0.0824 0.2722 0.043 Uiso 1 1 calc R
H23B H 0.3234 -0.1924 0.2058 0.043 Uiso 1 1 calc R
C24 C 0.5445(3) -0.1075(2) 0.25488(14) 0.0382(5) Uani 1 1 d .
H24A H 0.5926 -0.1393 0.2149 0.046 Uiso 1 1 calc R
H24B H 0.5333 -0.1705 0.2853 0.046 Uiso 1 1 calc R
C25 C 0.6496(3) 0.0283(2) 0.29196(13) 0.0376(5) Uani 1 1 d .
H25A H 0.7540 0.0236 0.3030 0.045 Uiso 1 1 calc R
H25B H 0.6084 0.0553 0.3350 0.045 Uiso 1 1 calc R
C26 C 0.6610(2) 0.1314(2) 0.24874(12) 0.0311(5) Uani 1 1 d .
H26A H 0.7121 0.1097 0.2078 0.037 Uiso 1 1 calc R
H26B H 0.7244 0.2194 0.2749 0.037 Uiso 1 1 calc R
C31 C 0.2517(2) 0.3072(2) 0.37633(10) 0.0254(4) Uani 1 1 d .
C32 C 0.1864(3) 0.1714(2) 0.34988(12) 0.0324(5) Uani 1 1 d .
H32 H 0.2079 0.1345 0.3063 0.039 Uiso 1 1 calc R
C33 C 0.0903(3) 0.0902(2) 0.38683(14) 0.0413(6) Uani 1 1 d .
H33 H 0.0465 -0.0017 0.3686 0.050 Uiso 1 1 calc R
C34 C 0.0589(3) 0.1443(3) 0.45032(14) 0.0452(6) Uani 1 1 d .
H34 H -0.0087 0.0895 0.4752 0.054 Uiso 1 1 calc R
C35 C 0.1248(3) 0.2765(3) 0.47740(12) 0.0412(6) Uani 1 1 d .
H35 H 0.1042 0.3124 0.5214 0.049 Uiso 1 1 calc R
C36 C 0.2218(3) 0.3586(2) 0.44084(11) 0.0315(5) Uani 1 1 d .
H36 H 0.2674 0.4500 0.4601 0.038 Uiso 1 1 calc R
C41 C 0.3833(2) 0.57951(19) 0.36756(10) 0.0247(4) Uani 1 1 d .
C42 C 0.2683(3) 0.6288(2) 0.34923(11) 0.0316(5) Uani 1 1 d .
H42 H 0.1878 0.5756 0.3150 0.038 Uiso 1 1 calc R
C43 C 0.2682(3) 0.7546(2) 0.37995(12) 0.0379(5) Uani 1 1 d .
H43 H 0.1872 0.7862 0.3674 0.045 Uiso 1 1 calc R
C44 C 0.3862(3) 0.8331(2) 0.42865(13) 0.0415(6) Uani 1 1 d .
H44 H 0.3875 0.9194 0.4495 0.050 Uiso 1 1 calc R
C45 C 0.5027(3) 0.7860(2) 0.44716(13) 0.0432(6) Uani 1 1 d .
H45 H 0.5846 0.8404 0.4804 0.052 Uiso 1 1 calc R
C46 C 0.5006(3) 0.6595(2) 0.41734(12) 0.0359(5) Uani 1 1 d .
H46 H 0.5799 0.6273 0.4311 0.043 Uiso 1 1 calc R
C51 C 0.5675(2) 0.4123(2) 0.35434(10) 0.0251(4) Uani 1 1 d .
C52 C 0.6948(3) 0.4966(2) 0.33169(11) 0.0313(5) Uani 1 1 d .
H52 H 0.6792 0.5493 0.3013 0.038 Uiso 1 1 calc R
C53 C 0.8434(3) 0.5040(3) 0.35329(12) 0.0384(5) Uani 1 1 d .
H53 H 0.9292 0.5619 0.3378 0.046 Uiso 1 1 calc R
C54 C 0.8677(3) 0.4277(3) 0.39714(13) 0.0432(6) Uani 1 1 d .
H54 H 0.9699 0.4330 0.4117 0.052 Uiso 1 1 calc R
C55 C 0.7433(3) 0.3438(3) 0.41985(13) 0.0405(6) Uani 1 1 d .
H55 H 0.7600 0.2914 0.4502 0.049 Uiso 1 1 calc R
C56 C 0.5932(3) 0.3354(2) 0.39841(11) 0.0314(5) Uani 1 1 d .
H56 H 0.5081 0.2768 0.4140 0.038 Uiso 1 1 calc R
P3 P 0.08544(7) 0.25681(7) 0.79667(3) 0.03685(14) Uani 1 1 d .
F1 F -0.0187(3) 0.10984(17) 0.76780(13) 0.0844(7) Uani 1 1 d .
F2 F 0.1883(3) 0.4074(2) 0.82004(15) 0.1095(10) Uani 1 1 d .
F3 F -0.0222(2) 0.30163(18) 0.74915(9) 0.0598(4) Uani 1 1 d .
F4 F 0.1939(3) 0.2157(4) 0.84401(12) 0.1133(11) Uani 1 1 d .
F5 F 0.1937(2) 0.24385(19) 0.73716(9) 0.0597(5) Uani 1 1 d .
F6 F -0.0222(2) 0.2702(3) 0.85464(9) 0.0798(7) Uani 1 1 d .

loop_
_atom_site_aniso_label
_atom_site_aniso_U_11
_atom_site_aniso_U_22
_atom_site_aniso_U_33
_atom_site_aniso_U_23
_atom_site_aniso_U_13
_atom_site_aniso_U_12
Ru 0.01972(9) 0.01729(9) 0.02131(9) 0.00209(6) 0.00082(6) 0.00631(6)
P1 0.0212(2) 0.0189(2) 0.0239(2) 0.00197(19) 0.00261(19) 0.00641(19)
P2 0.0212(2) 0.0199(2) 0.0223(2) 0.00262(19) 0.00093(19) 0.00729(19)
N 0.0328(10) 0.0224(9) 0.0309(9) 0.0047(7) 0.0010(7) 0.0070(7)
C1 0.0201(10) 0.0263(10) 0.0363(11) 0.0066(9) -0.0006(8) 0.0025(8)
C2 0.0196(10) 0.0379(12) 0.0314(11) 0.0053(9) 0.0019(8) 0.0073(9)
C3 0.0238(10) 0.0318(11) 0.0327(11) 0.0022(9) -0.0023(8) 0.0132(9)
C3A 0.0221(10) 0.0265(10) 0.0292(10) 0.0017(8) -0.0043(8) 0.0069(8)
C4 0.0321(12) 0.0348(12) 0.0352(12) 0.0108(10) -0.0070(9) 0.0060(9)
C5 0.0353(13) 0.0549(16) 0.0309(12) 0.0138(11) -0.0047(10) 0.0035(11)
C6 0.0313(12) 0.0535(15) 0.0256(11) -0.0076(10) -0.0022(9) 0.0051(11)
C7 0.0256(11) 0.0314(11) 0.0373(12) -0.0087(9) -0.0044(9) 0.0044(9)
C7A 0.0200(9) 0.0252(10) 0.0311(11) 0.0007(8) -0.0029(8) 0.0027(8)
C11 0.0253(10) 0.0242(10) 0.0244(10) 0.0009(8) 0.0051(8) 0.0053(8)
C12 0.0310(11) 0.0266(10) 0.0281(10) 0.0045(8) 0.0051(8) 0.0075(9)
C13 0.0423(13) 0.0383(13) 0.0284(11) 0.0076(10) 0.0068(10) 0.0078(11)
C14 0.0430(13) 0.0381(13) 0.0338(12) 0.0055(10) 0.0161(10) 0.0068(11)
C15 0.0386(13) 0.0351(12) 0.0395(13) 0.0017(10) 0.0180(10) 0.0117(10)
C16 0.0313(11) 0.0304(11) 0.0361(12) 0.0053(9) 0.0107(9) 0.0120(9)
C21 0.0242(10) 0.0216(10) 0.0293(10) 0.0050(8) 0.0026(8) 0.0092(8)
C22 0.0279(11) 0.0249(10) 0.0364(12) 0.0048(9) 0.0000(9) 0.0070(8)
C23 0.0354(12) 0.0236(11) 0.0477(14) 0.0104(10) 0.0019(10) 0.0077(9)
C24 0.0405(13) 0.0265(11) 0.0502(14) 0.0090(10) 0.0019(11) 0.0143(10)
C25 0.0361(12) 0.0336(12) 0.0462(14) 0.0090(10) -0.0058(10) 0.0165(10)
C26 0.0268(11) 0.0282(11) 0.0385(12) 0.0040(9) -0.0013(9) 0.0115(9)
C31 0.0232(10) 0.0280(10) 0.0271(10) 0.0089(8) 0.0012(8) 0.0094(8)
C32 0.0351(12) 0.0282(11) 0.0340(11) 0.0075(9) 0.0036(9) 0.0096(9)
C33 0.0442(14) 0.0303(12) 0.0488(14) 0.0164(11) 0.0028(11) 0.0063(10)
C34 0.0467(15) 0.0487(15) 0.0456(14) 0.0289(12) 0.0121(12) 0.0108(12)
C35 0.0457(14) 0.0512(15) 0.0317(12) 0.0158(11) 0.0097(11) 0.0177(12)
C36 0.0318(11) 0.0360(12) 0.0272(10) 0.0066(9) 0.0013(9) 0.0119(9)
C41 0.0286(10) 0.0211(9) 0.0230(9) 0.0025(8) 0.0035(8) 0.0072(8)
C42 0.0308(11) 0.0285(11) 0.0330(11) -0.0012(9) -0.0008(9) 0.0108(9)
C43 0.0464(14) 0.0309(12) 0.0399(13) 0.0026(10) 0.0014(11) 0.0207(11)
C44 0.0571(16) 0.0247(11) 0.0402(13) -0.0021(10) 0.0020(11) 0.0150(11)
C45 0.0503(15) 0.0286(12) 0.0408(13) -0.0077(10) -0.0090(11) 0.0087(11)
C46 0.0408(13) 0.0316(12) 0.0319(11) -0.0015(9) -0.0065(10) 0.0130(10)
C51 0.0238(10) 0.0280(10) 0.0221(9) -0.0001(8) -0.0010(8) 0.0096(8)
C52 0.0292(11) 0.0352(12) 0.0267(10) 0.0029(9) 0.0002(9) 0.0088(9)
C53 0.0247(11) 0.0492(14) 0.0351(12) -0.0003(10) 0.0014(9) 0.0085(10)
C54 0.0286(12) 0.0575(16) 0.0419(13) -0.0030(12) -0.0050(10) 0.0206(11)
C55 0.0416(13) 0.0499(15) 0.0356(12) 0.0070(11) -0.0046(10) 0.0250(12)
C56 0.0310(11) 0.0330(11) 0.0317(11) 0.0055(9) 0.0016(9) 0.0135(9)
P3 0.0304(3) 0.0425(3) 0.0374(3) 0.0076(3) 0.0010(2) 0.0121(3)
F1 0.0978(16) 0.0324(9) 0.1173(18) 0.0157(10) 0.0316(14) 0.0099(10)
F2 0.0612(13) 0.0751(15) 0.140(2) -0.0407(15) -0.0044(14) -0.0134(11)
F3 0.0544(10) 0.0656(11) 0.0711(12) 0.0280(9) 0.0013(8) 0.0285(9)
F4 0.0862(16) 0.243(3) 0.0747(14) 0.0883(19) 0.0318(12) 0.109(2)
F5 0.0651(11) 0.0766(12) 0.0583(10) 0.0322(9) 0.0269(9) 0.0393(10)
F6 0.0519(11) 0.148(2) 0.0443(10) 0.0084(11) 0.0110(8) 0.0450(12)

loop_
_atom_type_symbol
_atom_type_description
_atom_type_scat_dispersion_real
_atom_type_scat_dispersion_imag
_atom_type_scat_source
C C 0.0033 0.0016 'International Tables Vol C Tables 4.2.6.8 and 6.1.1.4'
H H 0.0000 0.0000 'International Tables Vol C Tables 4.2.6.8 and 6.1.1.4'
N N 0.0061 0.0033 'International Tables Vol C Tables 4.2.6.8 and 6.1.1.4'
F F 0.0171 0.0103 'International Tables Vol C Tables 4.2.6.8 and 6.1.1.4'
P P 0.1023 0.0942 'International Tables Vol C Tables 4.2.6.8 and 6.1.1.4'
Ru Ru -1.2594 0.8363 'International Tables Vol C Tables 4.2.6.8 and 6.1.1.4'

loop_
_geom_angle_atom_site_label_1
_geom_angle_atom_site_label_2
_geom_angle_atom_site_label_3
_geom_angle
C2 Ru N 132.02(8)
C2 Ru C1 38.13(8)
N Ru C1 153.98(8)
C2 Ru C3 37.50(8)
N Ru C3 97.20(8)
C1 Ru C3 63.41(8)
C2 Ru P2 91.13(6)
N Ru P2 92.13(5)
C1 Ru P2 109.99(6)
C3 Ru P2 108.71(6)
C2 Ru P1 138.14(6)
N Ru P1 89.60(5)
C1 Ru P1 102.90(6)
C3 Ru P1 158.28(6)
P2 Ru P1 91.531(18)
C2 Ru C3A 61.08(8)
N Ru C3A 92.62(7)
C1 Ru C3A 61.39(8)
C3 Ru C3A 36.79(7)
P2 Ru C3A 145.50(5)
P1 Ru C3A 122.64(5)
C2 Ru C7A 61.06(8)
N Ru C7A 119.78(7)
C1 Ru C7A 36.70(8)
C3 Ru C7A 61.08(8)
P2 Ru C7A 146.65(6)
P1 Ru C7A 97.67(5)
C3A Ru C7A 35.46(7)
C21 P1 C11 108.89(9)
C21 P1 Ru 116.28(7)
C11 P1 Ru 117.21(7)
C21 P1 H1P 100.2(10)
C11 P1 H1P 97.4(10)
Ru P1 H1P 114.0(10)
C51 P2 C31 101.55(9)
C51 P2 C41 99.62(9)
C31 P2 C41 102.62(9)
C51 P2 Ru 120.73(7)
C31 P2 Ru 115.42(7)
C41 P2 Ru 114.19(7)
C2 C1 C7A 107.01(19)
C2 C1 Ru 70.32(12)
C7A C1 Ru 77.44(12)
C3 C2 C1 109.49(19)
C3 C2 Ru 73.04(12)
C1 C2 Ru 71.56(12)
C2 C3 C3A 107.03(18)
C2 C3 Ru 69.46(12)
C3A C3 Ru 75.98(12)
C4 C3A C7A 120.4(2)
C4 C3A C3 131.5(2)
C7A C3A C3 108.09(19)
C4 C3A Ru 127.59(15)
C7A C3A Ru 72.51(11)
C3 C3A Ru 67.23(11)
C5 C4 C3A 118.7(2)
C4 C5 C6 121.3(2)
C7 C6 C5 121.8(2)
C6 C7 C7A 118.4(2)
C7 C7A C3A 119.3(2)
C7 C7A C1 132.6(2)
C3A C7A C1 108.06(18)
C7 C7A Ru 129.92(15)
C3A C7A Ru 72.03(11)
C1 C7A Ru 65.86(11)
C12 C11 C16 110.56(17)
C12 C11 P1 108.39(13)
C16 C11 P1 113.47(15)
C13 C12 C11 111.68(18)
C14 C13 C12 110.9(2)
C13 C14 C15 110.75(19)
C14 C15 C16 111.74(19)
C15 C16 C11 111.89(19)
C26 C21 C22 111.06(17)
C26 C21 P1 115.95(14)
C22 C21 P1 113.12(14)
C23 C22 C21 109.16(18)
C24 C23 C22 111.73(19)
C23 C24 C25 111.71(19)
C24 C25 C26 111.2(2)
C25 C26 C21 110.01(18)
C36 C31 C32 118.7(2)
C36 C31 P2 122.32(17)
C32 C31 P2 118.94(16)
C33 C32 C31 120.6(2)
C34 C33 C32 119.6(2)
C35 C34 C33 120.4(2)
C34 C35 C36 120.5(2)
C31 C36 C35 120.2(2)
C42 C41 C46 118.29(19)
C42 C41 P2 118.67(16)
C46 C41 P2 123.04(17)
C41 C42 C43 121.3(2)
C44 C43 C42 119.6(2)
C43 C44 C45 119.9(2)
C44 C45 C46 120.3(2)
C45 C46 C41 120.6(2)
C56 C51 C52 118.67(19)
C56 C51 P2 123.59(16)
C52 C51 P2 117.74(16)
C53 C52 C51 120.5(2)
C54 C53 C52 120.4(2)
C53 C54 C55 119.9(2)
C54 C55 C56 120.2(2)
C51 C56 C55 120.3(2)
F4 P3 F6 90.82(11)
F4 P3 F1 93.11(17)
F6 P3 F1 90.62(13)
F4 P3 F3 178.79(16)
F6 P3 F3 89.26(11)
F1 P3 F3 88.10(12)
F4 P3 F2 90.63(18)
F6 P3 F2 91.90(14)
F1 P3 F2 175.46(16)
F3 P3 F2 88.16(14)
F4 P3 F5 89.87(10)
F6 P3 F5 179.30(11)
F1 P3 F5 89.42(12)
F3 P3 F5 90.04(10)
F2 P3 F5 88.02(13)

loop_
_geom_bond_atom_site_label_1
_geom_bond_atom_site_label_2
_geom_bond_distance
Ru C2 2.181(2)
Ru N 2.1896(17)
Ru C1 2.198(2)
Ru C3 2.228(2)
Ru P2 2.2717(5)
Ru P1 2.3309(5)
Ru C3A 2.344(2)
Ru C7A 2.351(2)
P1 C21 1.850(2)
P1 C11 1.853(2)
P1 H1P 1.30(2)
P2 C51 1.835(2)
P2 C31 1.840(2)
P2 C41 1.852(2)
C1 C2 1.430(3)
C1 C7A 1.439(3)
C2 C3 1.418(3)
C3 C3A 1.447(3)
C3A C4 1.417(3)
C3A C7A 1.430(3)
C4 C5 1.361(4)
C5 C6 1.411(4)
C6 C7 1.374(4)
C7 C7A 1.424(3)
C11 C12 1.536(3)
C11 C16 1.537(3)
C12 C13 1.534(3)
C13 C14 1.518(4)
C14 C15 1.522(3)
C15 C16 1.531(3)
C21 C26 1.535(3)
C21 C22 1.538(3)
C22 C23 1.531(3)
C23 C24 1.519(3)
C24 C25 1.526(3)
C25 C26 1.529(3)
C31 C36 1.390(3)
C31 C32 1.401(3)
C32 C33 1.391(3)
C33 C34 1.385(4)
C34 C35 1.371(4)
C35 C36 1.395(3)
C41 C42 1.385(3)
C41 C46 1.391(3)
C42 C43 1.393(3)
C43 C44 1.378(4)
C44 C45 1.383(4)
C45 C46 1.388(3)
C51 C56 1.391(3)
C51 C52 1.398(3)
C52 C53 1.385(3)
C53 C54 1.377(4)
C54 C55 1.379(4)
C55 C56 1.392(3)
P3 F4 1.567(2)
P3 F6 1.5718(18)
P3 F1 1.575(2)
P3 F3 1.5889(17)
P3 F2 1.589(2)
P3 F5 1.5988(17)

loop_
_geom_torsion_atom_site_label_1
_geom_torsion_atom_site_label_2
_geom_torsion_atom_site_label_3
_geom_torsion_atom_site_label_4
_geom_torsion
C2 Ru P1 C21 -35.36(12)
N Ru P1 C21 150.16(9)
C1 Ru P1 C21 -52.87(9)
C3 Ru P1 C21 -101.10(18)
P2 Ru P1 C21 58.04(7)
C3A Ru P1 C21 -116.98(10)
C7A Ru P1 C21 -89.82(9)
C2 Ru P1 C11 95.93(12)
N Ru P1 C11 -78.54(9)
C1 Ru P1 C11 78.43(10)
C3 Ru P1 C11 30.20(18)
P2 Ru P1 C11 -170.66(7)
C3A Ru P1 C11 14.32(10)
C7A Ru P1 C11 41.48(9)
P2 Ru P1 H1P -57.8(11)
N Ru P1 H1P 34.3(11)
C2 Ru P2 C51 153.53(10)
N Ru P2 C51 -74.35(9)
C1 Ru P2 C51 119.63(10)
C3 Ru P2 C51 -172.68(10)
P1 Ru P2 C51 15.31(8)
C3A Ru P2 C51 -172.10(12)
C7A Ru P2 C51 121.78(12)
C2 Ru P2 C31 30.82(9)
N Ru P2 C31 162.95(9)
C1 Ru P2 C31 -3.08(9)
C3 Ru P2 C31 64.61(10)
P1 Ru P2 C31 -107.40(7)
C3A Ru P2 C31 65.19(12)
C7A Ru P2 C31 -0.93(12)
C2 Ru P2 C41 -87.77(10)
N Ru P2 C41 44.36(9)
C1 Ru P2 C41 -121.67(9)
C3 Ru P2 C41 -53.98(10)
P1 Ru P2 C41 134.01(7)
C3A Ru P2 C41 -53.40(12)
C7A Ru P2 C41 -119.52(12)
N Ru C1 C2 -82.1(2)
C3 Ru C1 C2 -36.95(13)
P2 Ru C1 C2 64.57(13)
P1 Ru C1 C2 161.03(12)
C3A Ru C1 C2 -78.61(14)
C7A Ru C1 C2 -113.46(18)
C2 Ru C1 C7A 113.46(18)
N Ru C1 C7A 31.4(2)
C3 Ru C1 C7A 76.51(13)
P2 Ru C1 C7A 178.03(10)
P1 Ru C1 C7A -85.52(12)
C3A Ru C1 C7A 34.84(12)
C7A C1 C2 C3 -5.8(2)
Ru C1 C2 C3 63.62(15)
C7A C1 C2 Ru -69.45(14)
N Ru C2 C3 26.20(17)
C1 Ru C2 C3 -118.00(18)
P2 Ru C2 C3 120.09(12)
P1 Ru C2 C3 -146.35(10)
C3A Ru C2 C3 -38.48(12)
C7A Ru C2 C3 -79.21(13)
N Ru C2 C1 144.20(13)
C3 Ru C2 C1 118.00(18)
P2 Ru C2 C1 -121.91(12)
P1 Ru C2 C1 -28.35(17)
C3A Ru C2 C1 79.51(13)
C7A Ru C2 C1 38.79(12)
C1 C2 C3 C3A 4.6(2)
Ru C2 C3 C3A 67.33(14)
C1 C2 C3 Ru -62.69(14)
N Ru C3 C2 -160.69(12)
C1 Ru C3 C2 37.56(13)
P2 Ru C3 C2 -65.97(13)
P1 Ru C3 C2 91.96(19)
C3A Ru C3 C2 114.58(18)
C7A Ru C3 C2 79.16(13)
C2 Ru C3 C3A -114.58(18)
N Ru C3 C3A 84.73(13)
C1 Ru C3 C3A -77.01(13)
P2 Ru C3 C3A 179.45(11)
P1 Ru C3 C3A -22.6(2)
C7A Ru C3 C3A -35.42(12)
C2 C3 C3A C4 176.3(2)
Ru C3 C3A C4 -120.8(2)
C2 C3 C3A C7A -1.6(2)
Ru C3 C3A C7A 61.31(14)
C2 C3 C3A Ru -62.96(14)
C2 Ru C3A C4 164.9(2)
N Ru C3A C4 27.2(2)
C1 Ru C3A C4 -151.3(2)
C3 Ru C3A C4 125.7(3)
P2 Ru C3A C4 124.79(18)
P1 Ru C3A C4 -64.0(2)
C7A Ru C3A C4 -115.3(2)
C2 Ru C3A C7A -79.80(14)
N Ru C3A C7A 142.44(12)
C1 Ru C3A C7A -36.05(12)
C3 Ru C3A C7A -119.04(18)
P2 Ru C3A C7A -119.96(12)
P1 Ru C3A C7A 51.23(13)
C2 Ru C3A C3 39.24(13)
N Ru C3A C3 -98.52(13)
C1 Ru C3A C3 82.99(14)
P2 Ru C3A C3 -0.92(18)
P1 Ru C3A C3 170.27(11)
C7A Ru C3A C3 119.04(18)
C7A C3A C4 C5 2.7(3)
C3 C3A C4 C5 -175.0(2)
Ru C3A C4 C5 93.4(2)
C3A C4 C5 C6 -0.9(3)
C4 C5 C6 C7 -1.2(4)
C5 C6 C7 C7A 1.4(3)
C6 C7 C7A C3A 0.4(3)
C6 C7 C7A C1 177.4(2)
C6 C7 C7A Ru -90.1(3)
C4 C3A C7A C7 -2.4(3)
C3 C3A C7A C7 175.73(18)
Ru C3A C7A C7 -126.27(18)
C4 C3A C7A C1 179.90(18)
C3 C3A C7A C1 -1.9(2)
Ru C3A C7A C1 56.08(14)
C4 C3A C7A Ru 123.82(19)
C3 C3A C7A Ru -58.01(14)
C2 C1 C7A C7 -172.5(2)
Ru C1 C7A C7 122.9(2)
C2 C1 C7A C3A 4.7(2)
Ru C1 C7A C3A -59.88(14)
C2 C1 C7A Ru 64.59(13)
C2 Ru C7A C7 -166.6(2)
N Ru C7A C7 69.0(2)
C1 Ru C7A C7 -126.3(3)
C3 Ru C7A C7 150.3(2)
P2 Ru C7A C7 -129.70(19)
P1 Ru C7A C7 -25.0(2)
C3A Ru C7A C7 113.5(3)
C2 Ru C7A C3A 79.84(14)
N Ru C7A C3A -44.56(14)
C1 Ru C7A C3A 120.17(18)
C3 Ru C7A C3A 36.74(12)
P2 Ru C7A C3A 116.79(12)
P1 Ru C7A C3A -138.51(11)
C2 Ru C7A C1 -40.33(13)
N Ru C7A C1 -164.73(12)
C3 Ru C7A C1 -83.42(14)
P2 Ru C7A C1 -3.38(18)
P1 Ru C7A C1 101.32(12)
C3A Ru C7A C1 -120.17(18)
C21 P1 C11 C12 -176.11(14)
Ru P1 C11 C12 49.29(15)
H1P P1 C11 C12 -72.6(10)
C21 P1 C11 C16 -52.89(17)
Ru P1 C11 C16 172.50(12)
H1P P1 C11 C16 50.6(10)
C16 C11 C12 C13 54.3(2)
P1 C11 C12 C13 179.27(15)
C11 C12 C13 C14 -56.7(2)
C12 C13 C14 C15 57.0(3)
C13 C14 C15 C16 -56.2(3)
C14 C15 C16 C11 54.6(3)
C12 C11 C16 C15 -53.1(2)
P1 C11 C16 C15 -175.16(15)
C11 P1 C21 C26 81.12(17)
Ru P1 C21 C26 -143.80(13)
H1P P1 C21 C26 -20.5(10)
C11 P1 C21 C22 -48.84(17)
H1P P1 C21 C22 -150.4(10)
Ru P1 C21 C22 86.23(15)
C26 C21 C22 C23 58.2(2)
P1 C21 C22 C23 -169.43(15)
C21 C22 C23 C24 -56.6(2)
C22 C23 C24 C25 55.5(3)
C23 C24 C25 C26 -54.8(3)
C24 C25 C26 C21 55.8(3)
C22 C21 C26 C25 -58.3(2)
P1 C21 C26 C25 170.80(15)
C51 P2 C31 C36 86.44(19)
C41 P2 C31 C36 -16.3(2)
Ru P2 C31 C36 -141.14(16)
C51 P2 C31 C32 -93.41(18)
C41 P2 C31 C32 163.85(17)
Ru P2 C31 C32 39.01(19)
C36 C31 C32 C33 1.5(3)
P2 C31 C32 C33 -178.61(18)
C31 C32 C33 C34 0.1(4)
C32 C33 C34 C35 -1.5(4)
C33 C34 C35 C36 1.3(4)
C32 C31 C36 C35 -1.8(3)
P2 C31 C36 C35 178.38(18)
C34 C35 C36 C31 0.4(4)
C51 P2 C41 C42 168.82(18)
C31 P2 C41 C42 -86.93(18)
Ru P2 C41 C42 38.70(19)
C51 P2 C41 C46 -10.9(2)
C31 P2 C41 C46 93.3(2)
Ru P2 C41 C46 -141.06(18)
C46 C41 C42 C43 -0.6(3)
P2 C41 C42 C43 179.67(18)
C41 C42 C43 C44 1.3(4)
C42 C43 C44 C45 -0.7(4)
C43 C44 C45 C46 -0.6(4)
C44 C45 C46 C41 1.3(4)
C42 C41 C46 C45 -0.7(4)
P2 C41 C46 C45 179.0(2)
C31 P2 C51 C56 7.2(2)
C41 P2 C51 C56 112.27(18)
Ru P2 C51 C56 -121.97(16)
C31 P2 C51 C52 -172.19(16)
C41 P2 C51 C52 -67.08(17)
Ru P2 C51 C52 58.67(18)
C56 C51 C52 C53 -0.6(3)
P2 C51 C52 C53 178.83(17)
C51 C52 C53 C54 0.3(3)
C52 C53 C54 C55 -0.2(4)
C53 C54 C55 C56 0.3(4)
C52 C51 C56 C55 0.7(3)
P2 C51 C56 C55 -178.69(17)
C54 C55 C56 C51 -0.5(4)
